data_7120920
loop_
_publ_author_name
'Midya, Siba P.'
'Landge, Vinod G.'
'Sahoo, Manoj K.'
'Rana, Jagannath'
'Balaraman, Ekambaram'

_publ_section_title
;
 Cobalt-catalyzed acceptorless dehydrogenative coupling of aminoalcohols
 with alcohols: direct access to pyrrole, pyridine and pyrazine
 derivatives.
;
_journal_issue 1
_journal_name_full 'Chemical communications (Cambridge, England)'
_journal_page_first 90
_journal_page_last 93
_journal_paper_doi 10.1039/c7cc07427a
_journal_volume 54
_journal_year 2017
_chemical_formula_moiety 'C16 H33 Cl4 Co2 N2 S4, 2(C16 H35.50 Cl4 Co2 N2 S4)'
_chemical_formula_sum 'C48 H104 Cl12 Co6 N6 S12'
_chemical_formula_weight 1929.07
_space_group_crystal_system monoclinic
_space_group_IT_number 14
_space_group_name_Hall '-P 2ybc'
_space_group_name_H-M_alt 'P 1 21/c 1'
_symmetry_space_group_name_Hall '-P 2ybc'
_symmetry_space_group_name_H-M 'P 1 21/c 1'
_atom_sites_solution_hydrogens geom
_atom_sites_solution_primary direct
_atom_sites_solution_secondary difmap
_audit_block_doi 10.5517/ccdc.csd.cc1p6x2w
_audit_creation_date 2017-06-16
_audit_creation_method
;
  Olex2 1.2-ac2
  (compiled Nov  7 2012 10:34:12, GUI svn.r4372)
;
_audit_update_record
;
2017-06-21 deposited with the CCDC.
2017-11-20 downloaded from the CCDC.
;
_cell_angle_alpha 90.00
_cell_angle_beta 108.276(5)
_cell_angle_gamma 90.00
_cell_formula_units_Z 2
_cell_length_a 29.8732(14)
_cell_length_b 7.1198(4)
_cell_length_c 20.6123(11)
_cell_measurement_reflns_used 5857
_cell_measurement_temperature 149.97(15)
_cell_measurement_theta_max 28.8490
_cell_measurement_theta_min 3.4780
_cell_volume 4162.9(4)
_computing_cell_refinement 'CrysAlisPro 1.171.38.43d (Rigaku OD, 2015)'
_computing_data_collection 'CrysAlisPro 1.171.38.43d (Rigaku OD, 2015)'
_computing_data_reduction 'CrysAlisPro 1.171.38.43d (Rigaku OD, 2015)'
_computing_molecular_graphics
;
O. V. Dolomanov, L. J. Bourhis, R. J. Gildea, J. A. K. Howard and H. Puschmann,
OLEX2: a complete structure solution, refinement and analysis program.
J. Appl. Cryst. (2009). 42, 339-341.
;
_computing_publication_material
;
O. V. Dolomanov, L. J. Bourhis, R. J. Gildea, J. A. K. Howard and H. Puschmann,
OLEX2: a complete structure solution, refinement and analysis program.
J. Appl. Cryst. (2009). 42, 339-341.
;
_computing_structure_refinement
;
SHELXL, G.M. Sheldrick, Acta Cryst.
(2008). A64, 112-122
;
_computing_structure_solution
;
SHELXS, G.M. Sheldrick, Acta Cryst.
(2008). A64, 112-122
;
_diffrn_ambient_environment N~2~
_diffrn_ambient_temperature 149.97(15)
_diffrn_detector 'CCD plate'
_diffrn_detector_area_resol_mean 16.1640
_diffrn_detector_type Eos
_diffrn_measured_fraction_theta_full 0.9975
_diffrn_measured_fraction_theta_max 0.8625
_diffrn_measurement_details
;
List of Runs (angles in degrees, time in seconds):

  # Type    Start    End  Width  t~exp~   \w     \q     \k     \f   Frames
#--------------------------------------------------------------------------
  1  \w    -37.00  47.00   1.00   36.97    --   19.90 -37.00  60.00   84
  2  \w    -17.00   9.00   1.00   36.97    --   19.90 -99.00  60.00   26
  3  \w    -51.00  46.00   1.00   36.97    --   19.90 -37.00 -30.00   97
  4  \w    -17.00  23.00   1.00   36.97    --  -20.22  57.00-150.00   40
  5  \w    -41.00  -4.00   1.00   36.97    --  -20.22  57.00 -90.00   37
  6  \w    -37.00 -10.00   1.00   36.97    --  -20.22 -77.00-120.00   27
  7  \w    -24.00  11.00   1.00   36.97    --  -20.22 -77.00 -90.00   35
;
_diffrn_measurement_device 'four-circle diffractometer'
_diffrn_measurement_device_type 'SuperNova, Dual, Cu at zero, Eos'
_diffrn_measurement_method '\w scans'
_diffrn_orient_matrix_type 'CrysAlisPro convention (1999,Acta A55,543-557)'
_diffrn_orient_matrix_UB_11 -0.0245627000
_diffrn_orient_matrix_UB_12 0.0182097000
_diffrn_orient_matrix_UB_13 -0.0126127000
_diffrn_orient_matrix_UB_21 0.0013386000
_diffrn_orient_matrix_UB_22 0.0058431000
_diffrn_orient_matrix_UB_23 -0.0336808000
_diffrn_orient_matrix_UB_31 -0.0044664000
_diffrn_orient_matrix_UB_32 -0.0978318000
_diffrn_orient_matrix_UB_33 -0.0043347000
_diffrn_radiation_monochromator mirror
_diffrn_radiation_probe x-ray
_diffrn_radiation_type 'Mo K\a'
_diffrn_radiation_wavelength 0.71073
_diffrn_reflns_av_R_equivalents 0.0423
_diffrn_reflns_av_unetI/netI 0.0497
_diffrn_reflns_limit_h_max 39
_diffrn_reflns_limit_h_min -38
_diffrn_reflns_limit_k_max 9
_diffrn_reflns_limit_k_min -9
_diffrn_reflns_limit_l_max 24
_diffrn_reflns_limit_l_min -27
_diffrn_reflns_number 25358
_diffrn_reflns_theta_full 29.34
_diffrn_reflns_theta_max 29.34
_diffrn_reflns_theta_min 2.95
_diffrn_source 'micro-focus sealed X-ray tube'
_diffrn_source_type 'SuperNova (Mo) X-ray Source'
_exptl_absorpt_coefficient_mu 1.889
_exptl_absorpt_correction_T_max 1.00000
_exptl_absorpt_correction_T_min 0.59261
_exptl_absorpt_correction_type multi-scan
_exptl_absorpt_process_details
;
CrysAlisPro 1.171.38.43d (Rigaku Oxford Diffraction, 2015)
Empirical absorption correction using spherical harmonics,
 implemented in SCALE3 ABSPACK scaling algorithm.
;
_exptl_crystal_colour blue
_exptl_crystal_density_diffrn 1.539
_exptl_crystal_density_method 'not measured'
_exptl_crystal_description niddle
_exptl_crystal_F_000 1984
_exptl_crystal_size_max 0.4
_exptl_crystal_size_mid 0.3
_exptl_crystal_size_min 0.2
_refine_diff_density_max 4.001
_refine_diff_density_min -1.134
_refine_diff_density_rms 0.212
_refine_ls_extinction_method none
_refine_ls_goodness_of_fit_ref 1.123
_refine_ls_hydrogen_treatment mixed
_refine_ls_matrix_type full
_refine_ls_number_parameters 401
_refine_ls_number_reflns 9858
_refine_ls_number_restraints 0
_refine_ls_restrained_S_all 1.123
_refine_ls_R_factor_all 0.1246
_refine_ls_R_factor_gt 0.1044
_refine_ls_shift/su_max 0.001
_refine_ls_shift/su_mean 0.000
_refine_ls_structure_factor_coef Fsqd
_refine_ls_weighting_details 'calc w=1/[\s^2^(Fo^2^)+(0.0807P)^2^+78.6075P] where P=(Fo^2^+2Fc^2^)/3'
_refine_ls_weighting_scheme calc
_refine_ls_wR_factor_gt 0.2496
_refine_ls_wR_factor_ref 0.2632
_reflns_number_gt 7627
_reflns_number_total 9858
_reflns_threshold_expression >2sigma(I)
_cod_data_source_file c7cc07427a2.cif
_cod_data_source_block SNS-CoCl2-Dimer
_cod_depositor_comments 'Adding full bibliography for 7120920.cif.'
_cod_database_code 7120920
_chemical_oxdiff_formula 'C10 N10 S10 Cl10 H10 CO1'
_reflns_odcompleteness_completeness 99.75
_reflns_odcompleteness_iscentric 1
_reflns_odcompleteness_theta 26.32
_olex2_refinement_description
;
1. Fixed Uiso
 At 1.2 times of:
  {H2A,H2B} of C16B, H6 of N3, {H12A,H12B} of C18, {H11A,H11B} of C22, {H10A,
  H10B} of C19, H8 of N2, H7 of N1, {H13A,H13B} of C20, {H15A,H15B} of C10,
  {H16A,H16B} of C6, {H18A,H18B} of C21, {H17A,H17B} of C5, {H14A,H14B} of C24A,
   H7A of C24B, H4 of C16A, {H31A,H31B} of C2, {H19A,H19B} of C11, {H21A,H21B}
  of C14, {H20A,H20B} of C12, {H27A,H27B} of C4, {H25A,H25B} of C13, {H22A,
  H22B} of C3, H71 of C15, {H35A,H35B} of C7, H32 of C23
 At 1.5 times of:
  {H3A,H3B,H3C} of C1, {H30A,H30B,H30C} of C8, {H1A,H1B,H1C} of C17, {H53A,
  H53B,H53C} of C9
2. Others
 Fixed Sof: C16B(0.5) H2A(0.5) H2B(0.5) C24A(0.5) H14A(0.5) H14B(0.5)
 C24B(0.5) H7A(0.5) C16A(0.5) H4(0.5)
3.a Ternary CH refined with riding coordinates:
 N3(H6), N1(H7), N2(H8), C23(H32), C15(H71)
3.b Secondary CH2 refined with riding coordinates:
 C19(H10A,H10B), C22(H11A,H11B), C18(H12A,H12B), C20(H13A,H13B), C10(H15A,
 H15B), C6(H16A,H16B), C5(H17A,H17B), C21(H18A,H18B), C11(H19A,H19B), C12(H20A,
 H20B), C14(H21A,H21B), C3(H22A,H22B), C13(H25A,H25B), C4(H27A,H27B), C2(H31A,
 H31B), C7(H35A,H35B), C16B(H2A,H2B), C24A(H14A,H14B)
3.c Aromatic/amide H refined with riding coordinates:
 C24B(H7A), C16A(H4)
3.d Idealised Me refined as rotating group:
 C8(H30A,H30B,H30C), C9(H53A,H53B,H53C), C17(H1A,H1B,H1C), C1(H3A,H3B,H3C)
;
_oxdiff_exptl_absorpt_empirical_details
;
Empirical correction (ABSPACK) includes:
- Absorption correction using spherical harmonics
- Frame scaling
;
_oxdiff_exptl_absorpt_empirical_full_max 1.338
_oxdiff_exptl_absorpt_empirical_full_min 0.597

loop_
_space_group_symop_id
_space_group_symop_operation_xyz
1 'x, y, z'
2 '-x, y+1/2, -z+1/2'
3 '-x, -y, -z'
4 'x, -y-1/2, z-1/2'

loop_
_atom_site_label
_atom_site_type_symbol
_atom_site_fract_x
_atom_site_fract_y
_atom_site_fract_z
_atom_site_U_iso_or_equiv
_atom_site_adp_type
_atom_site_occupancy
_atom_site_symmetry_multiplicity
_atom_site_calc_flag
_atom_site_refinement_flags
Co3 Co 0.02024(3) 0.59152(13) 0.43033(5) 0.0136(2) Uani 1 1 d .
Co2 Co 0.35243(4) 1.05761(16) 0.58832(5) 0.0203(3) Uani 1 1 d .
Co1 Co 0.31185(4) 0.87293(15) 0.72682(5) 0.0186(2) Uani 1 1 d .
Cl6 Cl 0.00775(7) 0.2845(2) 0.47406(9) 0.0205(4) Uani 1 1 d .
Cl5 Cl 0.04763(7) 0.4720(3) 0.34391(9) 0.0206(4) Uani 1 1 d .
Cl3 Cl 0.32383(7) 1.1810(3) 0.68304(10) 0.0253(4) Uani 1 1 d .
Cl4 Cl 0.38166(7) 0.9388(3) 0.50378(10) 0.0296(5) Uani 1 1 d .
Cl1 Cl 0.28469(7) 0.9921(3) 0.81407(9) 0.0248(4) Uani 1 1 d .
Cl2 Cl 0.33927(7) 0.7507(3) 0.63051(10) 0.0256(4) Uani 1 1 d .
S5 S 0.10256(7) 0.6588(3) 0.51326(10) 0.0219(4) Uani 1 1 d .
S6 S -0.06475(7) 0.6376(3) 0.35547(11) 0.0258(4) Uani 1 1 d .
S2 S 0.22959(7) 0.8058(3) 0.64454(10) 0.0246(4) Uani 1 1 d .
S4 S 0.26793(8) 1.1040(4) 0.51292(11) 0.0332(5) Uani 1 1 d .
S1 S 0.39698(7) 0.8273(3) 0.80103(11) 0.0281(5) Uani 1 1 d .
S3 S 0.43319(8) 1.1238(3) 0.67340(12) 0.0314(5) Uani 1 1 d .
N3 N 0.0253(2) 0.8764(8) 0.4043(3) 0.0166(12) Uani 1 1 d .
H6 H 0.0149 0.9461 0.4336 0.020 Uiso 1 1 calc R
N1 N 0.3074(2) 0.5869(10) 0.7535(3) 0.0225(14) Uani 1 1 d .
H7 H 0.3178 0.5173 0.7240 0.027 Uiso 1 1 calc R
N2 N 0.3574(3) 1.3436(10) 0.5615(4) 0.0254(15) Uani 1 1 d .
H8 H 0.3463 1.4141 0.5899 0.030 Uiso 1 1 calc R
C19 C 0.1024(3) 0.9013(10) 0.4878(4) 0.0236(17) Uani 1 1 d .
H10A H 0.0895 0.9776 0.5166 0.028 Uiso 1 1 calc R
H10B H 0.1346 0.9413 0.4952 0.028 Uiso 1 1 calc R
C22 C -0.0570(3) 0.8761(14) 0.3312(5) 0.034(2) Uani 1 1 d .
H11A H -0.0775 0.8978 0.2849 0.041 Uiso 1 1 calc R
H11B H -0.0665 0.9617 0.3611 0.041 Uiso 1 1 calc R
C18 C 0.1462(3) 0.5654(12) 0.4778(5) 0.0301(19) Uani 1 1 d .
H12A H 0.1373 0.5932 0.4294 0.036 Uiso 1 1 calc R
H12B H 0.1766 0.6234 0.5000 0.036 Uiso 1 1 calc R
C20 C 0.0740(3) 0.9360(11) 0.4137(4) 0.0234(16) Uani 1 1 d .
H13A H 0.0748 1.0683 0.4028 0.028 Uiso 1 1 calc R
H13B H 0.0872 0.8647 0.3838 0.028 Uiso 1 1 calc R
C10 C 0.4794(4) 1.0364(16) 0.6433(6) 0.048(3) Uani 1 1 d .
H15A H 0.4718 1.0601 0.5947 0.058 Uiso 1 1 calc R
H15B H 0.5088 1.0995 0.6667 0.058 Uiso 1 1 calc R
C6 C 0.2293(3) 0.5633(12) 0.6702(4) 0.0271(18) Uani 1 1 d .
H16A H 0.1971 0.5253 0.6641 0.032 Uiso 1 1 calc R
H16B H 0.2412 0.4856 0.6406 0.032 Uiso 1 1 calc R
C5 C 0.2588(3) 0.5284(12) 0.7441(4) 0.0262(17) Uani 1 1 d .
H17A H 0.2461 0.5992 0.7745 0.031 Uiso 1 1 calc R
H17B H 0.2581 0.3961 0.7549 0.031 Uiso 1 1 calc R
C21 C -0.0061(3) 0.9184(12) 0.3348(4) 0.0249(17) Uani 1 1 d .
H18A H 0.0026 0.8424 0.3017 0.030 Uiso 1 1 calc R
H18B H -0.0032 1.0496 0.3241 0.030 Uiso 1 1 calc R
C11 C 0.4334(3) 1.3715(12) 0.6476(5) 0.033(2) Uani 1 1 d .
H19A H 0.4193 1.4481 0.6749 0.039 Uiso 1 1 calc R
H19B H 0.4657 1.4128 0.6565 0.039 Uiso 1 1 calc R
C12 C 0.4069(3) 1.4003(14) 0.5735(5) 0.033(2) Uani 1 1 d .
H20A H 0.4083 1.5313 0.5613 0.039 Uiso 1 1 calc R
H20B H 0.4208 1.3252 0.5455 0.039 Uiso 1 1 calc R
C14 C 0.2766(4) 1.3401(19) 0.4866(6) 0.054(3) Uani 1 1 d .
H21A H 0.2568 1.3582 0.4397 0.065 Uiso 1 1 calc R
H21B H 0.2664 1.4286 0.5149 0.065 Uiso 1 1 calc R
C3 C 0.3894(3) 0.5867(14) 0.8261(5) 0.032(2) Uani 1 1 d .
H22A H 0.3988 0.5008 0.7962 0.038 Uiso 1 1 calc R
H22B H 0.4101 0.5656 0.8723 0.038 Uiso 1 1 calc R
C13 C 0.3274(3) 1.3834(16) 0.4914(5) 0.037(2) Uani 1 1 d .
H25A H 0.3369 1.3064 0.4593 0.045 Uiso 1 1 calc R
H25B H 0.3303 1.5143 0.4805 0.045 Uiso 1 1 calc R
C4 C 0.3389(3) 0.5441(13) 0.8230(4) 0.0281(18) Uani 1 1 d .
H27A H 0.3360 0.4127 0.8335 0.034 Uiso 1 1 calc R
H27B H 0.3302 0.6198 0.8563 0.034 Uiso 1 1 calc R
C8 C 0.1830(4) 1.1065(14) 0.6700(6) 0.047(3) Uani 1 1 d .
H30A H 0.1701 1.1329 0.6220 0.070 Uiso 1 1 calc R
H30B H 0.2139 1.1609 0.6872 0.070 Uiso 1 1 calc R
H30C H 0.1630 1.1593 0.6937 0.070 Uiso 1 1 calc R
C2 C 0.4048(3) 0.9501(17) 0.8812(5) 0.041(2) Uani 1 1 d .
H31A H 0.3988 1.0828 0.8718 0.049 Uiso 1 1 calc R
H31B H 0.3817 0.9038 0.9016 0.049 Uiso 1 1 calc R
C23 C -0.0743(4) 0.522(2) 0.2736(6) 0.051(3) Uani 1 1 d .
H32 H -0.0513 0.5530 0.2502 0.061 Uiso 1 1 calc R
C7 C 0.1863(3) 0.8967(13) 0.6809(5) 0.0299(19) Uani 1 1 d .
H35A H 0.1559 0.8389 0.6590 0.036 Uiso 1 1 calc R
H35B H 0.1956 0.8685 0.7293 0.036 Uiso 1 1 calc R
C9 C 0.4843(4) 0.8288(19) 0.6570(8) 0.069(4) Uani 1 1 d .
H53A H 0.5006 0.7725 0.6285 0.104 Uiso 1 1 calc R
H53B H 0.4536 0.7735 0.6471 0.104 Uiso 1 1 calc R
H53C H 0.5019 0.8078 0.7041 0.104 Uiso 1 1 calc R
C15 C 0.2585(4) 0.977(3) 0.4342(7) 0.078(6) Uani 1 1 d .
H71 H 0.2822 0.9951 0.4109 0.094 Uiso 1 1 calc R
C17 C 0.1497(4) 0.3584(13) 0.4886(6) 0.046(3) Uani 1 1 d .
H1A H 0.1686 0.3054 0.4632 0.070 Uiso 1 1 calc R
H1B H 0.1187 0.3043 0.4733 0.070 Uiso 1 1 calc R
H1C H 0.1640 0.3322 0.5363 0.070 Uiso 1 1 calc R
C1 C 0.4519(4) 0.927(2) 0.9299(6) 0.060(4) Uani 1 1 d .
H3A H 0.4750 0.9425 0.9069 0.090 Uiso 1 1 calc R
H3B H 0.4548 0.8033 0.9496 0.090 Uiso 1 1 calc R
H3C H 0.4569 1.0191 0.9655 0.090 Uiso 1 1 calc R
C16B C 0.2103(7) 0.950(4) 0.3904(10) 0.052(7) Uani 0.50 1 d P
H2A H 0.1846 0.9946 0.4057 0.062 Uiso 0.50 1 calc PR
H2B H 0.2040 0.9418 0.3413 0.062 Uiso 0.50 1 calc PR
C24A C -0.1221(7) 0.510(4) 0.2304(10) 0.058(8) Uani 0.50 1 d P
H14A H -0.1286 0.5165 0.1813 0.069 Uiso 0.50 1 calc PR
H14B H -0.1470 0.5532 0.2478 0.069 Uiso 0.50 1 calc PR
C24B C -0.0840(9) 0.351(3) 0.2747(11) 0.049(6) Uani 0.50 1 d P
H7A H -0.0760 0.2286 0.2892 0.058 Uiso 0.50 1 calc PR
C16A C 0.2444(15) 0.833(4) 0.4330(17) 0.081(11) Uani 0.50 1 d P
H4 H 0.2510 0.7119 0.4498 0.097 Uiso 0.50 1 calc PR

loop_
_atom_site_aniso_label
_atom_site_aniso_U_11
_atom_site_aniso_U_22
_atom_site_aniso_U_33
_atom_site_aniso_U_23
_atom_site_aniso_U_13
_atom_site_aniso_U_12
Co3 0.0233(5) 0.0067(4) 0.0132(5) 0.0011(3) 0.0090(4) 0.0020(4)
Co2 0.0232(5) 0.0224(6) 0.0170(5) 0.0003(4) 0.0087(4) 0.0026(4)
Co1 0.0206(5) 0.0226(6) 0.0136(5) 0.0006(4) 0.0066(4) 0.0004(4)
Cl6 0.0417(10) 0.0043(7) 0.0234(9) 0.0002(6) 0.0217(8) 0.0025(7)
Cl5 0.0267(9) 0.0204(9) 0.0173(8) -0.0046(7) 0.0106(7) 0.0017(7)
Cl3 0.0379(11) 0.0206(9) 0.0228(9) -0.0038(7) 0.0174(8) 0.0014(8)
Cl4 0.0315(10) 0.0386(12) 0.0221(10) -0.0055(9) 0.0134(8) 0.0009(9)
Cl1 0.0236(9) 0.0350(11) 0.0168(8) -0.0073(8) 0.0080(7) 0.0022(8)
Cl2 0.0364(11) 0.0229(10) 0.0231(9) -0.0004(8) 0.0173(8) 0.0031(8)
S5 0.0298(10) 0.0157(9) 0.0169(9) 0.0038(7) 0.0029(7) -0.0027(8)
S6 0.0243(10) 0.0316(11) 0.0240(10) -0.0009(8) 0.0113(8) 0.0046(8)
S2 0.0267(10) 0.0269(10) 0.0168(9) 0.0008(8) 0.0019(7) -0.0034(8)
S4 0.0254(10) 0.0550(15) 0.0220(10) -0.0021(10) 0.0111(8) 0.0051(10)
S1 0.0218(9) 0.0406(13) 0.0226(10) 0.0001(9) 0.0079(8) 0.0007(9)
S3 0.0328(11) 0.0307(12) 0.0266(11) 0.0028(9) 0.0034(9) -0.0046(9)
N3 0.034(3) 0.007(3) 0.011(3) 0.002(2) 0.010(2) 0.002(2)
N1 0.021(3) 0.032(4) 0.014(3) -0.001(3) 0.006(2) 0.000(3)
N2 0.038(4) 0.019(3) 0.023(4) 0.007(3) 0.015(3) 0.013(3)
C19 0.038(4) 0.007(3) 0.022(4) -0.003(3) 0.005(3) -0.003(3)
C22 0.033(5) 0.041(5) 0.030(5) 0.012(4) 0.012(4) 0.016(4)
C18 0.021(4) 0.022(4) 0.041(5) 0.002(4) 0.000(3) 0.002(3)
C20 0.036(4) 0.013(4) 0.022(4) 0.006(3) 0.011(3) 0.002(3)
C10 0.029(5) 0.045(6) 0.064(7) 0.008(6) 0.004(5) 0.005(4)
C6 0.025(4) 0.025(4) 0.025(4) -0.008(3) 0.000(3) -0.003(3)
C5 0.026(4) 0.026(4) 0.025(4) 0.002(3) 0.006(3) -0.003(3)
C21 0.035(4) 0.023(4) 0.019(4) 0.011(3) 0.012(3) 0.003(3)
C11 0.038(5) 0.021(4) 0.036(5) -0.003(4) 0.008(4) -0.002(4)
C12 0.040(5) 0.028(5) 0.037(5) 0.004(4) 0.020(4) -0.002(4)
C14 0.040(6) 0.084(9) 0.039(6) 0.040(6) 0.012(5) 0.018(6)
C3 0.028(4) 0.038(5) 0.028(4) 0.008(4) 0.006(3) 0.009(4)
C13 0.035(5) 0.053(6) 0.023(4) 0.020(4) 0.009(4) 0.011(4)
C4 0.035(5) 0.030(5) 0.019(4) 0.010(3) 0.009(3) 0.001(4)
C8 0.038(5) 0.030(5) 0.061(7) -0.007(5) -0.002(5) 0.009(4)
C2 0.032(5) 0.056(7) 0.032(5) -0.020(5) 0.008(4) -0.001(5)
C23 0.029(5) 0.082(9) 0.043(6) -0.032(6) 0.012(4) -0.001(5)
C7 0.020(4) 0.030(5) 0.037(5) -0.003(4) 0.005(3) -0.002(3)
C9 0.046(7) 0.056(8) 0.087(10) -0.009(8) -0.007(7) 0.011(6)
C15 0.035(6) 0.159(18) 0.042(7) -0.052(10) 0.014(5) -0.012(8)
C17 0.041(6) 0.019(5) 0.066(7) 0.001(5) -0.002(5) 0.009(4)
C1 0.044(7) 0.090(10) 0.046(7) -0.010(7) 0.013(5) -0.004(7)
C16B 0.029(10) 0.10(2) 0.021(9) -0.009(12) 0.007(8) -0.010(12)
C24A 0.035(11) 0.11(2) 0.023(9) -0.031(12) 0.008(8) -0.006(13)
C24B 0.081(17) 0.031(11) 0.041(12) 0.003(9) 0.028(12) 0.006(11)
C16A 0.15(3) 0.048(16) 0.08(2) -0.019(15) 0.08(2) -0.02(2)

loop_
_atom_type_symbol
_atom_type_description
_atom_type_scat_dispersion_real
_atom_type_scat_dispersion_imag
_atom_type_scat_source
C C 0.0033 0.0016 'International Tables Vol C Tables 4.2.6.8 and 6.1.1.4'
H H 0.0000 0.0000 'International Tables Vol C Tables 4.2.6.8 and 6.1.1.4'
Cl Cl 0.1484 0.1585 'International Tables Vol C Tables 4.2.6.8 and 6.1.1.4'
O O 0.0106 0.0060 'International Tables Vol C Tables 4.2.6.8 and 6.1.1.4'
S S 0.1246 0.1234 'International Tables Vol C Tables 4.2.6.8 and 6.1.1.4'
Co Co 0.3494 0.9721 'International Tables Vol C Tables 4.2.6.8 and 6.1.1.4'
N N 0.0061 0.0033 'International Tables Vol C Tables 4.2.6.8 and 6.1.1.4'

loop_
_geom_angle_atom_site_label_1
_geom_angle_atom_site_label_2
_geom_angle_atom_site_label_3
_geom_angle
_geom_angle_site_symmetry_1
_geom_angle_site_symmetry_3
Cl6 Co3 Cl6 84.17(6) . 3_566
Cl6 Co3 S5 84.12(7) 3_566 .
Cl6 Co3 S5 98.46(7) . .
Cl6 Co3 S6 95.77(8) . .
Cl6 Co3 S6 85.22(7) 3_566 .
Cl5 Co3 Cl6 94.93(7) . .
Cl5 Co3 Cl6 178.50(8) . 3_566
Cl5 Co3 S5 94.83(7) . .
Cl5 Co3 S6 96.08(7) . .
S6 Co3 S5 161.22(8) . .
N3 Co3 Cl6 86.05(17) . 3_566
N3 Co3 Cl6 170.12(17) . .
N3 Co3 Cl5 94.87(17) . .
N3 Co3 S5 81.92(18) . .
N3 Co3 S6 81.96(19) . .
Cl3 Co2 S4 85.14(8) . .
Cl3 Co2 S3 83.11(8) . .
Cl4 Co2 Cl3 177.72(9) . .
Cl4 Co2 Cl2 94.67(8) . .
Cl4 Co2 S4 97.05(8) . .
Cl4 Co2 S3 94.92(8) . .
Cl2 Co2 Cl3 84.50(7) . .
Cl2 Co2 S4 95.43(9) . .
Cl2 Co2 S3 98.34(8) . .
S4 Co2 S3 160.92(10) . .
N2 Co2 Cl3 86.32(19) . .
N2 Co2 Cl4 94.58(19) . .
N2 Co2 Cl2 170.56(19) . .
N2 Co2 S4 81.6(2) . .
N2 Co2 S3 82.7(2) . .
Cl3 Co1 Cl2 84.14(7) . .
Cl3 Co1 S2 98.32(8) . .
Cl3 Co1 S1 95.86(8) . .
Cl1 Co1 Cl3 94.83(8) . .
Cl1 Co1 Cl2 178.32(8) . .
Cl1 Co1 S2 94.85(8) . .
Cl1 Co1 S1 96.07(8) . .
Cl2 Co1 S2 84.00(7) . .
Cl2 Co1 S1 85.37(7) . .
S1 Co1 S2 161.29(9) . .
N1 Co1 Cl3 170.22(19) . .
N1 Co1 Cl1 94.82(19) . .
N1 Co1 Cl2 86.24(18) . .
N1 Co1 S2 82.39(18) . .
N1 Co1 S1 81.58(18) . .
Co3 Cl6 Co3 95.83(6) . 3_566
Co1 Cl3 Co2 95.60(7) . .
Co2 Cl2 Co1 95.74(8) . .
C19 S5 Co3 94.0(3) . .
C19 S5 C18 99.8(4) . .
C18 S5 Co3 108.9(3) . .
C22 S6 Co3 95.7(3) . .
C22 S6 C23 99.4(6) . .
C23 S6 Co3 110.0(3) . .
C6 S2 Co1 94.4(3) . .
C7 S2 Co1 108.8(3) . .
C7 S2 C6 98.7(4) . .
C14 S4 Co2 95.5(4) . .
C15 S4 Co2 109.3(4) . .
C15 S4 C14 101.1(8) . .
C3 S1 Co1 95.8(3) . .
C2 S1 Co1 107.7(3) . .
C2 S1 C3 100.7(5) . .
C10 S3 Co2 111.3(4) . .
C10 S3 C11 99.2(5) . .
C11 S3 Co2 93.8(3) . .
C20 N3 Co3 113.0(5) . .
C20 N3 C21 111.9(6) . .
C21 N3 Co3 111.5(5) . .
C5 N1 Co1 112.2(5) . .
C5 N1 C4 111.9(6) . .
C4 N1 Co1 112.1(5) . .
C12 N2 Co2 111.5(5) . .
C13 N2 Co2 111.6(6) . .
C13 N2 C12 112.5(7) . .
C20 C19 S5 113.5(5) . .
C21 C22 S6 112.5(6) . .
C17 C18 S5 109.2(8) . .
N3 C20 C19 107.7(6) . .
C9 C10 S3 108.4(9) . .
C5 C6 S2 113.2(6) . .
N1 C5 C6 109.0(7) . .
N3 C21 C22 109.2(6) . .
C12 C11 S3 112.2(6) . .
N2 C12 C11 108.3(7) . .
C13 C14 S4 113.7(8) . .
C4 C3 S1 112.6(6) . .
N2 C13 C14 108.4(7) . .
N1 C4 C3 108.7(7) . .
C1 C2 S1 113.1(8) . .
C24A C23 S6 116.2(10) . .
C24B C23 S6 113.0(14) . .
C24B C23 C24A 76.2(18) . .
C8 C7 S2 108.3(7) . .
C16B C15 S4 118.1(12) . .
C16A C15 S4 116(2) . .
C16A C15 C16B 64(2) . .
C16A C16B C15 45.6(15) . .
C23 C24A C24B 47.2(12) . .
C23 C24B C24A 56.6(13) . .
C15 C16A C16B 70(2) . .

loop_
_geom_bond_atom_site_label_1
_geom_bond_atom_site_label_2
_geom_bond_distance
_geom_bond_site_symmetry_2
Co3 Cl6 2.5289(19) 3_566
Co3 Cl6 2.4373(19) .
Co3 Cl5 2.3412(19) .
Co3 S5 2.562(2) .
Co3 S6 2.545(2) .
Co3 N3 2.116(6) .
Co2 Cl3 2.522(2) .
Co2 Cl4 2.339(2) .
Co2 Cl2 2.429(2) .
Co2 S4 2.537(2) .
Co2 S3 2.543(2) .
Co2 N2 2.127(7) .
Co1 Cl3 2.441(2) .
Co1 Cl1 2.351(2) .
Co1 Cl2 2.528(2) .
Co1 S2 2.555(2) .
Co1 S1 2.544(2) .
Co1 N1 2.124(7) .
Cl6 Co3 2.5290(19) 3_566
S5 C19 1.804(8) .
S5 C18 1.810(9) .
S6 C22 1.805(10) .
S6 C23 1.817(10) .
S2 C6 1.807(9) .
S2 C7 1.805(9) .
S4 C14 1.810(13) .
S4 C15 1.802(12) .
S1 C3 1.824(10) .
S1 C2 1.818(9) .
S3 C10 1.793(12) .
S3 C11 1.842(9) .
N3 C20 1.469(10) .
N3 C21 1.476(10) .
N1 C5 1.464(10) .
N1 C4 1.479(10) .
N2 C12 1.476(12) .
N2 C13 1.470(11) .
C19 C20 1.516(11) .
C22 C21 1.529(12) .
C18 C17 1.489(12) .
C10 C9 1.504(17) .
C6 C5 1.522(11) .
C11 C12 1.498(13) .
C14 C13 1.521(14) .
C3 C4 1.521(12) .
C8 C7 1.509(13) .
C2 C1 1.461(15) .
C23 C24A 1.43(2) .
C23 C24B 1.25(3) .
C15 C16B 1.45(2) .
C15 C16A 1.10(3) .
C16B C16A 1.39(4) .
C24A C24B 1.66(4) .
